data_7203781
loop_
_publ_author_name
'Aragoni, M. Carla'
'Arca, Massimiliano'
'Champness, Neil R.'
'De Pasquale, Monica'
'Devillanova, Francesco A.'
'Isaia, Francesco'
'Lippolis, Vito'
'Oxtoby, Neil S.'
'Wilson, Claire'

_publ_section_title
;
 Synthesis and structural characterisation of coordination polymers
 designed using discrete phosphonodithioato NiII complexes and
 dipyridyl donor ligands
;
_journal_issue 60
_journal_name_full CrystEngComm
_journal_page_first 363
_journal_paper_doi 10.1039/b503597j
_journal_volume 7
_journal_year 2005
_chemical_formula_sum 'C30 H32 N6 Ni O4 P2 S4'
_chemical_formula_weight 789.51
_chemical_name_systematic
;
?
;
_space_group_IT_number 2
_symmetry_cell_setting triclinic
_symmetry_space_group_name_Hall '-P 1'
_symmetry_space_group_name_H-M 'P -1'
_atom_sites_solution_hydrogens geom
_atom_sites_solution_primary direct
_atom_sites_solution_secondary difmap
_audit_creation_method SHELXL-97
_cell_angle_alpha 66.496(2)
_cell_angle_beta 86.813(2)
_cell_angle_gamma 89.574(2)
_cell_formula_units_Z 1
_cell_length_a 6.9179(9)
_cell_length_b 10.7325(14)
_cell_length_c 12.898(2)
_cell_measurement_reflns_used 2791
_cell_measurement_temperature 150(2)
_cell_measurement_theta_max 27.35
_cell_measurement_theta_min 2.95
_cell_volume 876.7(2)
_computing_cell_refinement 'Bruker SAINT version 6.36a (Bruker, 2002)'
_computing_data_collection 'Bruker SMART version 5.624 (Bruker, 2001)'
_computing_data_reduction 'Bruker SAINT; Bruker SHELXTL (Bruker, 2001)'
_computing_molecular_graphics ' ?'
_computing_publication_material 'enCIFer (CCDC, 2003); PLATON (Spek, 2003)'
_computing_structure_refinement 'SHELXL-97 (Sheldrick, 1997)'
_computing_structure_solution 'SHELXS-97 (Sheldrick, 1990)'
_diffrn_ambient_temperature 150(2)
_diffrn_measured_fraction_theta_full 0.973
_diffrn_measured_fraction_theta_max 0.973
_diffrn_measurement_device_type 'Bruker SMART1000 CCD area detector'
_diffrn_measurement_method omega
_diffrn_radiation_monochromator graphite
_diffrn_radiation_source 'normal-focus sealed tube'
_diffrn_radiation_type MoK\a
_diffrn_radiation_wavelength 0.71073
_diffrn_reflns_av_R_equivalents 0.029
_diffrn_reflns_av_sigmaI/netI 0.0453
_diffrn_reflns_limit_h_max 8
_diffrn_reflns_limit_h_min -8
_diffrn_reflns_limit_k_max 13
_diffrn_reflns_limit_k_min -12
_diffrn_reflns_limit_l_max 16
_diffrn_reflns_limit_l_min -16
_diffrn_reflns_number 7722
_diffrn_reflns_theta_full 27.49
_diffrn_reflns_theta_max 27.49
_diffrn_reflns_theta_min 1.72
_diffrn_standards_decay_% 0
_diffrn_standards_number 0
_exptl_absorpt_coefficient_mu 0.927
_exptl_absorpt_correction_T_max 1.000
_exptl_absorpt_correction_T_min 0.833
_exptl_absorpt_correction_type multi-scan
_exptl_absorpt_process_details 'Bruker SADABS v2.03'
_exptl_crystal_colour pink
_exptl_crystal_density_diffrn 1.495
_exptl_crystal_density_meas 0
_exptl_crystal_density_method 'not measured'
_exptl_crystal_description lath
_exptl_crystal_F_000 408
_exptl_crystal_size_max 0.38
_exptl_crystal_size_mid 0.09
_exptl_crystal_size_min 0.04
_refine_diff_density_max 0.714
_refine_diff_density_min -0.635
_refine_diff_density_rms 0.088
_refine_ls_extinction_method none
_refine_ls_goodness_of_fit_ref 1.033
_refine_ls_hydrogen_treatment 'riding model'
_refine_ls_matrix_type full
_refine_ls_number_parameters 214
_refine_ls_number_reflns 3900
_refine_ls_number_restraints 0
_refine_ls_restrained_S_all 1.033
_refine_ls_R_factor_all 0.0563
_refine_ls_R_factor_gt 0.0374
_refine_ls_shift/su_max 0.001
_refine_ls_shift/su_mean 0.000
_refine_ls_structure_factor_coef Fsqd
_refine_ls_weighting_details 'calc w=1/[\s^2^(Fo^2^)+(0.0559P)^2^+0.2155P] where P=(Fo^2^+2Fc^2^)/3'
_refine_ls_weighting_scheme calc
_refine_ls_wR_factor_gt 0.0906
_refine_ls_wR_factor_ref 0.1007
_reflns_number_gt 3042
_reflns_number_total 3900
_reflns_threshold_expression >2sigma(I)
_cod_data_source_file b503597j.txt
_cod_data_source_block dptzni
_cod_depositor_comments
;
The following automatic conversions were performed:
'_symmetry_cell_setting' value 'Triclinic' changed to 'triclinic'
according to '/home/saulius/struct/CIF-dictionaries/cif_core.dic'
dictionary named 'cif_core.dic' version 2.4.1 from 2010-06-29.

Automatic conversion script
Id: cif_fix_enum 1527 2010-12-29 10:47:43Z saulius 

The following automatic conversions were performed:

'_atom_sites_solution_hydrogens' value 'geometrically placed' was
changed to 'geom'.

Automatic conversion script
Id: cif_fix_values 6452 2018-10-05 10:23:21Z andrius 
;
_cod_original_sg_symbol_H-M P-1
_cod_database_code 7203781

loop_
_symmetry_equiv_pos_as_xyz
'x, y, z'
'-x, -y, -z'

loop_
_atom_site_label
_atom_site_type_symbol
_atom_site_fract_x
_atom_site_fract_y
_atom_site_fract_z
_atom_site_U_iso_or_equiv
_atom_site_adp_type
_atom_site_occupancy
_atom_site_symmetry_multiplicity
_atom_site_calc_flag
_atom_site_refinement_flags
_atom_site_disorder_assembly
_atom_site_disorder_group
Ni1 Ni 0.5000 0.0000 0.0000 0.01461(12) Uani 1 2 d S . .
S1 S 0.29237(9) 0.16214(7) 0.04672(5) 0.02045(15) Uani 1 1 d . . .
S2 S 0.69756(8) 0.01687(6) 0.14874(5) 0.01917(15) Uani 1 1 d . . .
P1 P 0.45893(9) 0.10603(7) 0.17842(5) 0.01739(15) Uani 1 1 d . . .
O1 O 0.5140(3) 0.22985(18) 0.21133(15) 0.0247(4) Uani 1 1 d . . .
C8 C 0.6415(5) 0.3377(3) 0.1344(3) 0.0384(7) Uani 1 1 d . . .
H8A H 0.6028 0.3650 0.0557 0.046 Uiso 1 1 calc R . .
H8B H 0.7765 0.3056 0.1384 0.046 Uiso 1 1 calc R . .
C9 C 0.6276(6) 0.4557(3) 0.1677(3) 0.0505(9) Uani 1 1 d . . .
H9A H 0.7135 0.5294 0.1167 0.076 Uiso 1 1 calc R . .
H9B H 0.6663 0.4278 0.2457 0.076 Uiso 1 1 calc R . .
H9C H 0.4939 0.4874 0.1627 0.076 Uiso 1 1 calc R . .
C1 C 0.3319(4) -0.0042(3) 0.3082(2) 0.0186(5) Uani 1 1 d . . .
C2 C 0.1331(4) -0.0252(3) 0.3155(2) 0.0237(6) Uani 1 1 d . . .
H2A H 0.0606 0.0201 0.2508 0.028 Uiso 1 1 calc R . .
C3 C 0.0391(4) -0.1117(3) 0.4162(2) 0.0261(6) Uani 1 1 d . . .
H3A H -0.0968 -0.1265 0.4199 0.031 Uiso 1 1 calc R . .
C4 C 0.1427(4) -0.1762(3) 0.5109(2) 0.0258(6) Uani 1 1 d . . .
C5 C 0.3439(4) -0.1554(3) 0.5043(2) 0.0307(6) Uani 1 1 d . . .
H5A H 0.4162 -0.1995 0.5693 0.037 Uiso 1 1 calc R . .
C6 C 0.4356(4) -0.0714(3) 0.4043(2) 0.0263(6) Uani 1 1 d . . .
H6A H 0.5720 -0.0586 0.4001 0.032 Uiso 1 1 calc R . .
O2 O 0.0658(3) -0.2620(2) 0.61422(16) 0.0361(5) Uani 1 1 d . . .
C7 C -0.1399(4) -0.2777(3) 0.6271(3) 0.0381(8) Uani 1 1 d . . .
H7A H -0.1776 -0.3416 0.7044 0.057 Uiso 1 1 calc R . .
H7B H -0.1846 -0.3129 0.5730 0.057 Uiso 1 1 calc R . .
H7C H -0.1988 -0.1894 0.6127 0.057 Uiso 1 1 calc R . .
N1' N 0.3330(3) -0.1659(2) 0.12349(16) 0.0164(4) Uani 1 1 d . . .
C2' C 0.4137(3) -0.2501(2) 0.21635(19) 0.0165(5) Uani 1 1 d . . .
H2'A H 0.5497 -0.2433 0.2203 0.020 Uiso 1 1 calc R . .
C3' C 0.3101(3) -0.3479(2) 0.30835(19) 0.0157(5) Uani 1 1 d . . .
C4' C 0.1106(3) -0.3604(3) 0.3016(2) 0.0204(5) Uani 1 1 d . . .
H4'A H 0.0343 -0.4246 0.3628 0.024 Uiso 1 1 calc R . .
C5' C 0.0280(4) -0.2770(3) 0.2035(2) 0.0216(5) Uani 1 1 d . . .
H5'A H -0.1061 -0.2858 0.1951 0.026 Uiso 1 1 calc R . .
C6' C 0.1405(3) -0.1804(3) 0.1176(2) 0.0193(5) Uani 1 1 d . . .
H6'A H 0.0801 -0.1219 0.0516 0.023 Uiso 1 1 calc R . .
C7' C 0.4109(3) -0.4298(2) 0.4105(2) 0.0170(5) Uani 1 1 d . . .
N8' N 0.6067(3) -0.4243(2) 0.40347(17) 0.0221(5) Uani 1 1 d . . .
N9' N 0.6969(3) -0.4962(2) 0.49581(17) 0.0219(5) Uani 1 1 d . . .

loop_
_atom_site_aniso_label
_atom_site_aniso_U_11
_atom_site_aniso_U_22
_atom_site_aniso_U_33
_atom_site_aniso_U_23
_atom_site_aniso_U_13
_atom_site_aniso_U_12
Ni1 0.0113(2) 0.0180(2) 0.0126(2) -0.00362(18) -0.00378(16) -0.00059(16)
S1 0.0172(3) 0.0242(3) 0.0188(3) -0.0066(3) -0.0068(2) 0.0040(2)
S2 0.0131(3) 0.0261(3) 0.0173(3) -0.0071(3) -0.0046(2) 0.0003(2)
P1 0.0147(3) 0.0209(3) 0.0166(3) -0.0071(3) -0.0043(2) 0.0001(2)
O1 0.0274(10) 0.0248(10) 0.0220(9) -0.0093(8) -0.0022(8) -0.0054(8)
C8 0.0457(19) 0.0313(16) 0.0358(17) -0.0109(14) 0.0012(14) -0.0160(14)
C9 0.077(3) 0.0283(17) 0.042(2) -0.0092(15) -0.0082(18) -0.0129(17)
C1 0.0162(12) 0.0238(13) 0.0175(12) -0.0098(10) -0.0024(9) 0.0015(10)
C2 0.0158(13) 0.0297(14) 0.0271(14) -0.0125(12) -0.0051(10) 0.0017(10)
C3 0.0147(13) 0.0330(15) 0.0322(15) -0.0150(12) 0.0001(11) -0.0012(11)
C4 0.0245(14) 0.0294(14) 0.0245(14) -0.0126(12) 0.0047(11) -0.0033(11)
C5 0.0222(14) 0.0442(17) 0.0215(14) -0.0084(13) -0.0055(11) 0.0030(12)
C6 0.0151(13) 0.0368(15) 0.0242(14) -0.0091(12) -0.0035(10) 0.0001(11)
O2 0.0291(11) 0.0435(13) 0.0266(11) -0.0056(9) 0.0081(9) -0.0063(9)
C7 0.0299(16) 0.0401(18) 0.0426(18) -0.0171(15) 0.0187(14) -0.0144(13)
N1' 0.0132(10) 0.0190(10) 0.0160(10) -0.0057(8) -0.0031(8) -0.0002(8)
C2' 0.0125(11) 0.0189(12) 0.0172(12) -0.0059(10) -0.0033(9) -0.0001(9)
C3' 0.0145(11) 0.0181(12) 0.0141(11) -0.0059(10) -0.0021(9) 0.0013(9)
C4' 0.0144(12) 0.0240(13) 0.0183(12) -0.0039(10) 0.0003(10) -0.0032(10)
C5' 0.0109(12) 0.0269(14) 0.0236(13) -0.0060(11) -0.0040(10) 0.0003(10)
C6' 0.0144(12) 0.0233(13) 0.0182(12) -0.0056(10) -0.0059(10) 0.0021(10)
C7' 0.0133(12) 0.0179(12) 0.0197(12) -0.0070(10) -0.0041(9) -0.0001(9)
N8' 0.0135(10) 0.0277(12) 0.0176(10) -0.0008(9) -0.0031(8) -0.0011(9)
N9' 0.0147(10) 0.0267(11) 0.0169(10) -0.0005(9) -0.0044(8) 0.0002(9)

loop_
_atom_type_symbol
_atom_type_description
_atom_type_scat_dispersion_real
_atom_type_scat_dispersion_imag
_atom_type_scat_source
C C 0.0033 0.0016 'International Tables Vol C Tables 4.2.6.8 and 6.1.1.4'
H H 0.0000 0.0000 'International Tables Vol C Tables 4.2.6.8 and 6.1.1.4'
N N 0.0061 0.0033 'International Tables Vol C Tables 4.2.6.8 and 6.1.1.4'
O O 0.0106 0.0060 'International Tables Vol C Tables 4.2.6.8 and 6.1.1.4'
P P 0.1023 0.0942 'International Tables Vol C Tables 4.2.6.8 and 6.1.1.4'
S S 0.1246 0.1234 'International Tables Vol C Tables 4.2.6.8 and 6.1.1.4'
Ni Ni 0.3393 1.1124 'International Tables Vol C Tables 4.2.6.8 and 6.1.1.4'

loop_
_geom_angle_atom_site_label_1
_geom_angle_atom_site_label_2
_geom_angle_atom_site_label_3
_geom_angle
_geom_angle_site_symmetry_1
_geom_angle_site_symmetry_3
_geom_angle_publ_flag
N1' Ni1 N1' 180.00(17) . 2_655 ?
N1' Ni1 S2 88.77(5) . 2_655 ?
N1' Ni1 S2 91.23(5) 2_655 2_655 ?
N1' Ni1 S2 91.23(5) . . ?
N1' Ni1 S2 88.77(5) 2_655 . ?
S2 Ni1 S2 180.00(3) 2_655 . ?
N1' Ni1 S1 90.39(6) . 2_655 ?
N1' Ni1 S1 89.61(6) 2_655 2_655 ?
S2 Ni1 S1 82.61(2) 2_655 2_655 ?
S2 Ni1 S1 97.39(2) . 2_655 ?
N1' Ni1 S1 89.61(6) . . ?
N1' Ni1 S1 90.39(6) 2_655 . ?
S2 Ni1 S1 97.39(2) 2_655 . ?
S2 Ni1 S1 82.61(2) . . ?
S1 Ni1 S1 180.00(4) 2_655 . ?
P1 S1 Ni1 81.61(3) . . ?
P1 S2 Ni1 81.54(3) . . ?
O1 P1 C1 100.10(10) . . ?
O1 P1 S1 112.68(8) . . ?
C1 P1 S1 112.24(8) . . ?
O1 P1 S2 110.61(8) . . ?
C1 P1 S2 110.40(9) . . ?
S1 P1 S2 110.42(4) . . ?
C8 O1 P1 119.20(17) . . ?
O1 C8 C9 108.4(3) . . ?
C2 C1 C6 118.7(2) . . ?
C2 C1 P1 121.84(19) . . ?
C6 C1 P1 119.44(19) . . ?
C1 C2 C3 120.7(2) . . ?
C4 C3 C2 120.1(2) . . ?
O2 C4 C3 125.2(2) . . ?
O2 C4 C5 115.2(2) . . ?
C3 C4 C5 119.6(2) . . ?
C6 C5 C4 119.9(3) . . ?
C5 C6 C1 121.0(2) . . ?
C4 O2 C7 117.0(2) . . ?
C2' N1' C6' 117.3(2) . . ?
C2' N1' Ni1 119.88(16) . . ?
C6' N1' Ni1 122.43(16) . . ?
N1' C2' C3' 123.8(2) . . ?
C2' C3' C4' 118.2(2) . . ?
C2' C3' C7' 119.5(2) . . ?
C4' C3' C7' 122.2(2) . . ?
C5' C4' C3' 118.1(2) . . ?
C4' C5' C6' 119.9(2) . . ?
N1' C6' C5' 122.7(2) . . ?
N9' C7' N8' 124.4(2) 2_646 . ?
N9' C7' C3' 118.0(2) 2_646 . ?
N8' C7' C3' 117.6(2) . . ?
N9' N8' C7' 117.5(2) . . ?
N8' N9' C7' 118.0(2) . 2_646 ?

loop_
_geom_bond_atom_site_label_1
_geom_bond_atom_site_label_2
_geom_bond_distance
_geom_bond_site_symmetry_2
_geom_bond_publ_flag
Ni1 N1' 2.1459(19) . ?
Ni1 N1' 2.1459(19) 2_655 ?
Ni1 S2 2.4806(6) 2_655 ?
Ni1 S2 2.4806(6) . ?
Ni1 S1 2.4815(7) 2_655 ?
Ni1 S1 2.4815(7) . ?
S1 P1 1.9918(9) . ?
S2 P1 1.9965(9) . ?
P1 O1 1.6021(19) . ?
P1 C1 1.801(3) . ?
O1 C8 1.450(3) . ?
C8 C9 1.492(5) . ?
C1 C2 1.387(3) . ?
C1 C6 1.396(3) . ?
C2 C3 1.388(4) . ?
C3 C4 1.378(4) . ?
C4 O2 1.362(3) . ?
C4 C5 1.405(4) . ?
C5 C6 1.367(4) . ?
O2 C7 1.427(3) . ?
N1' C2' 1.329(3) . ?
N1' C6' 1.352(3) . ?
C2' C3' 1.395(3) . ?
C3' C4' 1.398(3) . ?
C3' C7' 1.471(3) . ?
C4' C5' 1.377(3) . ?
C5' C6' 1.381(3) . ?
C7' N9' 1.338(3) 2_646 ?
C7' N8' 1.353(3) . ?
N8' N9' 1.321(3) . ?
N9' C7' 1.338(3) 2_646 ?
